data_7003082
loop_
_publ_author_name
'Luo, Zhen'
'K\"ogerler, Paul'
'Cao, Rui'
'Hakim, Imroz'
'Hill, Craig L.'

_publ_section_title
;
 Synthesis, structure and magnetism of a new dimeric silicotungstate:
 K9Na2Cu0.5[\g-Cu2(H2O)SiW8O31]2&#x00B7;38H2O
;
_journal_issue 1
_journal_name_full 'Dalton Transactions'
_journal_page_first 54
_journal_paper_doi 10.1039/b711584a
_journal_year 2008
_chemical_formula_moiety '(K 1+)9,(Na 1+)2, (Cu 2+)0.5, [Cu2 (H2 O) Si W8 O31 6-]2, 38(H2 O)'
_chemical_formula_sum 'Cu4.5 H80 K9 Na2 O102 Si2 W16'
_chemical_formula_weight 5394.16
_chemical_name_systematic
;
?
;
_space_group_IT_number 14
_symmetry_space_group_name_Hall '-P 2yn'
_symmetry_space_group_name_H-M 'P 1 21/n 1'
_atom_sites_solution_hydrogens geom
_atom_sites_solution_primary direct
_atom_sites_solution_secondary difmap
_audit_creation_method SHELXL-97
_cell_angle_alpha 90.00
_cell_angle_beta 90.165(2)
_cell_angle_gamma 90.00
_cell_formula_units_Z 2
_cell_length_a 10.8173(9)
_cell_length_b 19.5927(17)
_cell_length_c 18.2517(16)
_cell_measurement_reflns_used 6433
_cell_measurement_temperature 173(2)
_cell_measurement_theta_max 27.98
_cell_measurement_theta_min 2.19
_cell_volume 3868.3(6)
_computing_structure_refinement 'SHELXL-97 (Sheldrick, 1997)'
_computing_structure_solution 'SHELXS-97 (Sheldrick, 1990)'
_diffrn_ambient_temperature 173(2)
_diffrn_measured_fraction_theta_full 0.998
_diffrn_measured_fraction_theta_max 0.998
_diffrn_radiation_monochromator graphite
_diffrn_radiation_source 'fine-focus sealed tube'
_diffrn_radiation_type MoK\a
_diffrn_radiation_wavelength 0.71073
_diffrn_reflns_av_R_equivalents 0.0741
_diffrn_reflns_av_sigmaI/netI 0.0631
_diffrn_reflns_limit_h_max 14
_diffrn_reflns_limit_h_min -14
_diffrn_reflns_limit_k_max 26
_diffrn_reflns_limit_k_min -26
_diffrn_reflns_limit_l_max 24
_diffrn_reflns_limit_l_min -24
_diffrn_reflns_number 56705
_diffrn_reflns_theta_full 28.41
_diffrn_reflns_theta_max 28.41
_diffrn_reflns_theta_min 1.52
_exptl_absorpt_coefficient_mu 25.116
_exptl_absorpt_correction_T_max 0.3141
_exptl_absorpt_correction_T_min 0.0298
_exptl_absorpt_process_details SADABS
_exptl_crystal_colour green
_exptl_crystal_density_diffrn 4.039
_exptl_crystal_density_method 'not measured'
_exptl_crystal_description needle
_exptl_crystal_F_000 4104
_exptl_crystal_size_max 0.47
_exptl_crystal_size_mid 0.10
_exptl_crystal_size_min 0.06
_refine_diff_density_max 3.687
_refine_diff_density_min -3.387
_refine_diff_density_rms 0.340
_refine_ls_extinction_method none
_refine_ls_goodness_of_fit_ref 1.019
_refine_ls_hydrogen_treatment mixed
_refine_ls_matrix_type full
_refine_ls_number_parameters 286
_refine_ls_number_reflns 9709
_refine_ls_number_restraints 0
_refine_ls_restrained_S_all 1.019
_refine_ls_R_factor_all 0.0482
_refine_ls_R_factor_gt 0.0341
_refine_ls_shift/su_max 0.026
_refine_ls_shift/su_mean 0.001
_refine_ls_structure_factor_coef Fsqd
_refine_ls_weighting_details 'calc w=1/[\s^2^(Fo^2^)+(0.0380P)^2^+0.0000P] where P=(Fo^2^+2Fc^2^)/3'
_refine_ls_weighting_scheme calc
_refine_ls_wR_factor_gt 0.0795
_refine_ls_wR_factor_ref 0.0810
_reflns_number_gt 7283
_reflns_number_total 9709
_reflns_threshold_expression >2sigma(I)
_cod_data_source_file b711584a.txt
_cod_data_source_block zluo1220s
_cod_database_code 7003082

loop_
_symmetry_equiv_pos_as_xyz
'x, y, z'
'-x+1/2, y+1/2, -z+1/2'
'-x, -y, -z'
'x-1/2, -y-1/2, z-1/2'

loop_
_atom_site_label
_atom_site_type_symbol
_atom_site_fract_x
_atom_site_fract_y
_atom_site_fract_z
_atom_site_U_iso_or_equiv
_atom_site_adp_type
_atom_site_occupancy
_atom_site_symmetry_multiplicity
_atom_site_calc_flag
_atom_site_refinement_flags
_atom_site_disorder_assembly
_atom_site_disorder_group
Cu1 Cu 0.27582(10) 0.01683(6) -0.10958(6) 0.0140(3) Uani 1 1 d . . .
Cu2 Cu 0.34430(10) -0.07350(6) 0.01440(6) 0.0136(2) Uani 1 1 d . . .
K1 K 0.2794(4) 0.2018(2) 0.75908(18) 0.0924(17) Uani 1 1 d . . .
K2 K 0.5080(3) 0.34201(16) 0.88678(18) 0.0522(8) Uani 1 1 d . . .
O1 O 0.4878(5) -0.1317(3) -0.3200(4) 0.0167(15) Uiso 1 1 d . . .
O2 O 0.3741(6) -0.1869(3) -0.2001(4) 0.0184(15) Uiso 1 1 d . . .
O3 O 0.2365(6) -0.1503(4) -0.3236(4) 0.0215(16) Uiso 1 1 d . . .
O4 O 0.3384(6) -0.0217(3) -0.2991(4) 0.0170(15) Uiso 1 1 d . . .
O5 O 0.5034(5) -0.0563(3) -0.2035(4) 0.0144(14) Uiso 1 1 d . . .
O6 O 0.4279(6) 0.1115(4) -0.3218(4) 0.0237(16) Uiso 1 1 d . . .
O7 O 0.2373(5) -0.0795(3) -0.1844(4) 0.0177(15) Uiso 1 1 d . . .
O8 O 0.3622(5) 0.0655(3) -0.1857(4) 0.0145(14) Uiso 1 1 d . . .
O9 O 0.4197(5) -0.0309(3) -0.0694(3) 0.0126(14) Uiso 1 1 d . . .
O10 O 0.1195(6) 0.0582(4) -0.1433(4) 0.0227(16) Uiso 1 1 d . . .
O11 O 0.1959(5) -0.0161(3) -0.0160(4) 0.0139(14) Uiso 1 1 d . . .
O12 O 0.2516(5) -0.1083(3) 0.0993(4) 0.0145(14) Uiso 1 1 d . . .
O13 O 0.3909(5) -0.0728(3) 0.2178(4) 0.0172(15) Uiso 1 1 d . . .
O14 O 0.1367(6) -0.0987(4) 0.2302(4) 0.0225(16) Uiso 1 1 d . . .
O15 O 0.3372(5) 0.0234(3) 0.1004(4) 0.0153(14) Uiso 1 1 d . . .
O16 O 0.1090(5) 0.0018(3) 0.1244(4) 0.0145(14) Uiso 1 1 d . . .
O17 O 0.0207(6) 0.0855(3) 0.0190(4) 0.0210(16) Uiso 1 1 d . . .
O18 O 0.2700(5) 0.1098(3) -0.0126(3) 0.0115(13) Uiso 1 1 d . . .
O19 O 0.5117(5) 0.1209(3) -0.0507(3) 0.0136(14) Uiso 1 1 d . . .
O20 O 0.3496(6) 0.2209(3) -0.0999(4) 0.0177(15) Uiso 1 1 d . . .
O21 O 0.7074(6) 0.1650(3) 0.0647(4) 0.0184(15) Uiso 1 1 d . . .
O22 O 0.4487(5) 0.1434(3) 0.0957(3) 0.0140(14) Uiso 1 1 d . . .
O23 O 0.5173(5) 0.2449(3) 0.0148(4) 0.0156(14) Uiso 1 1 d . . .
O24 O 0.6915(6) 0.2978(4) 0.1128(4) 0.0224(16) Uiso 1 1 d . . .
O25 O 0.4453(6) 0.2655(3) 0.1537(4) 0.0198(15) Uiso 1 1 d . . .
O26 O 0.2857(5) 0.2310(3) 0.0472(4) 0.0144(14) Uiso 1 1 d . . .
O27 O 0.1928(6) 0.2765(4) 0.1814(4) 0.0225(16) Uiso 1 1 d . . .
O28 O 0.3256(6) 0.1634(3) 0.2319(4) 0.0175(15) Uiso 1 1 d . . .
O29 O 0.2659(6) 0.1109(4) 0.3695(4) 0.0233(16) Uiso 1 1 d . . .
O30 O 0.4301(6) 0.0069(3) 0.3301(4) 0.0176(15) Uiso 1 1 d . . .
O31 O 0.2429(5) 0.0323(3) 0.2407(4) 0.0168(15) Uiso 1 1 d . . .
O32 O 0.1808(5) 0.1382(3) 0.1203(3) 0.0133(14) Uiso 1 1 d . . .
O1W O 0.1289(14) 0.0753(8) 0.7128(9) 0.127(6) Uiso 1 1 d . . .
O2W O 0.4997(8) 0.4030(5) 0.7508(5) 0.052(3) Uiso 1 1 d . . .
O3W O 0.5204(12) 0.2908(7) 0.3107(8) 0.108(5) Uiso 1 1 d . . .
O4W O 0.8498(13) 0.3681(8) 0.0217(8) 0.122(5) Uiso 1 1 d . . .
O5W O 0.6053(12) 0.2296(7) 0.8237(8) 0.113(5) Uiso 1 1 d . . .
O7W O 0.6267(10) 0.1929(6) 0.4546(6) 0.071(3) Uiso 1 1 d . . .
O8W O 0.4381(15) 0.2722(9) 0.6879(10) 0.044(5) Uiso 0.50 1 d P . .
O9W O 0.2696(18) 0.9084(11) 0.3943(12) 0.067(6) Uiso 0.50 1 d P . .
O10W O 0.5743(13) 0.2751(7) 0.4465(8) 0.111(5) Uiso 1 1 d . . .
O11W O 0.557(2) 0.1575(14) 0.5551(15) 0.102(9) Uiso 0.50 1 d P . .
Si1 Si 0.5331(2) -0.06213(13) -0.11597(14) 0.0112(5) Uani 1 1 d . . .
W1 W 0.34307(4) -0.11326(2) -0.26546(2) 0.01685(10) Uani 1 1 d . . .
W2 W 0.45747(3) 0.04542(2) -0.26274(2) 0.01521(9) Uani 1 1 d . . .
W3 W 0.39741(3) 0.17962(2) -0.02165(2) 0.01246(9) Uani 1 1 d . . .
W4 W 0.16449(3) 0.06915(2) 0.05711(2) 0.01244(9) Uani 1 1 d . . .
W5 W 0.23539(3) -0.05270(2) 0.17601(2) 0.01580(9) Uani 1 1 d . . .
W6 W 0.60463(3) 0.22417(2) 0.10356(2) 0.01424(9) Uani 1 1 d . . .
W7 W 0.30061(3) 0.21835(2) 0.14776(2) 0.01431(9) Uani 1 1 d . . .
W8 W 0.35195(3) 0.08599(2) 0.29425(2) 0.01610(9) Uani 1 1 d . . .

loop_
_atom_site_aniso_label
_atom_site_aniso_U_11
_atom_site_aniso_U_22
_atom_site_aniso_U_33
_atom_site_aniso_U_23
_atom_site_aniso_U_13
_atom_site_aniso_U_12
Cu1 0.0122(5) 0.0146(6) 0.0152(7) 0.0033(5) 0.0019(5) -0.0004(4)
Cu2 0.0138(5) 0.0135(6) 0.0135(6) 0.0014(5) 0.0030(4) -0.0006(4)
K1 0.168(4) 0.081(3) 0.0274(19) -0.0147(19) -0.037(2) 0.089(3)
K2 0.0581(19) 0.045(2) 0.054(2) 0.0153(16) -0.0014(16) -0.0159(15)
Si1 0.0108(11) 0.0113(14) 0.0116(14) 0.0019(11) 0.0010(10) -0.0009(9)
W1 0.01893(19) 0.0169(2) 0.0147(2) -0.00085(17) -0.00387(16) -0.00312(16)
W2 0.01601(18) 0.0148(2) 0.0148(2) 0.00407(17) 0.00199(15) 0.00111(15)
W3 0.01485(18) 0.0109(2) 0.0116(2) 0.00209(16) -0.00005(14) -0.00119(14)
W4 0.01182(17) 0.0122(2) 0.0133(2) -0.00047(16) 0.00147(14) -0.00116(14)
W5 0.01339(18) 0.0159(2) 0.0181(2) 0.00449(17) 0.00361(15) -0.00178(15)
W6 0.01577(18) 0.0119(2) 0.0150(2) -0.00106(17) -0.00045(15) -0.00329(15)
W7 0.01694(18) 0.0115(2) 0.0145(2) -0.00153(16) 0.00118(15) 0.00151(15)
W8 0.01760(19) 0.0182(2) 0.0126(2) 0.00108(17) 0.00298(15) 0.00255(15)

loop_
_atom_type_symbol
_atom_type_description
_atom_type_scat_dispersion_real
_atom_type_scat_dispersion_imag
_atom_type_scat_source
O O 0.0106 0.0060 'International Tables Vol C Tables 4.2.6.8 and 6.1.1.4'
H H 0.0000 0.0000 'International Tables Vol C Tables 4.2.6.8 and 6.1.1.4'
Si Si 0.0817 0.0704 'International Tables Vol C Tables 4.2.6.8 and 6.1.1.4'
K K 0.2009 0.2494 'International Tables Vol C Tables 4.2.6.8 and 6.1.1.4'
Cu Cu 0.3201 1.2651 'International Tables Vol C Tables 4.2.6.8 and 6.1.1.4'
W W -0.8490 6.8722 'International Tables Vol C Tables 4.2.6.8 and 6.1.1.4'

loop_
_geom_angle_atom_site_label_1
_geom_angle_atom_site_label_2
_geom_angle_atom_site_label_3
_geom_angle
_geom_angle_site_symmetry_1
_geom_angle_site_symmetry_3
_geom_angle_publ_flag
O8 Cu1 O9 96.9(3) . . ?
O8 Cu1 O10 89.4(3) . . ?
O9 Cu1 O10 173.6(3) . . ?
O8 Cu1 O11 167.2(3) . . ?
O9 Cu1 O11 82.7(2) . . ?
O10 Cu1 O11 91.5(3) . . ?
O8 Cu1 O7 93.7(3) . . ?
O9 Cu1 O7 88.5(2) . . ?
O10 Cu1 O7 89.9(3) . . ?
O11 Cu1 O7 99.1(2) . . ?
O8 Cu1 Cu2 136.40(18) . . ?
O9 Cu1 Cu2 39.83(18) . . ?
O10 Cu1 Cu2 134.1(2) . . ?
O11 Cu1 Cu2 43.22(17) . . ?
O7 Cu1 Cu2 90.41(17) . . ?
O9 Cu2 O19 97.9(3) . 3_655 ?
O9 Cu2 O12 173.0(3) . . ?
O19 Cu2 O12 88.6(3) 3_655 . ?
O9 Cu2 O11 83.1(3) . . ?
O19 Cu2 O11 174.1(3) 3_655 . ?
O12 Cu2 O11 90.2(3) . . ?
O9 Cu2 O21 86.8(2) . 3_655 ?
O19 Cu2 O21 91.9(2) 3_655 3_655 ?
O12 Cu2 O21 95.6(2) . 3_655 ?
O11 Cu2 O21 93.9(2) . 3_655 ?
O9 Cu2 Cu1 40.60(17) . . ?
O19 Cu2 Cu1 138.53(19) 3_655 . ?
O12 Cu2 Cu1 132.87(18) . . ?
O11 Cu2 Cu1 42.89(18) . . ?
O21 Cu2 Cu1 85.91(17) 3_655 . ?
O8W K1 O20 102.8(5) . 1_556 ?
O8W K1 O6 71.8(4) . 1_556 ?
O20 K1 O6 115.3(2) 1_556 1_556 ?
O8W K1 O24 75.2(4) . 4_566 ?
O20 K1 O24 171.3(2) 1_556 4_566 ?
O6 K1 O24 72.4(2) 1_556 4_566 ?
O8W K1 O2 78.1(4) . 2 ?
O20 K1 O2 113.7(2) 1_556 2 ?
O6 K1 O2 126.7(2) 1_556 2 ?
O24 K1 O2 57.7(2) 4_566 2 ?
O8W K1 O3W 140.5(5) . 4_566 ?
O20 K1 O3W 87.4(3) 1_556 4_566 ?
O6 K1 O3W 137.8(4) 1_556 4_566 ?
O24 K1 O3W 89.1(3) 4_566 4_566 ?
O2 K1 O3W 63.1(3) 2 4_566 ?
O8W K1 O8 116.8(4) . 1_556 ?
O20 K1 O8 73.7(2) 1_556 1_556 ?
O6 K1 O8 56.2(2) 1_556 1_556 ?
O24 K1 O8 114.8(2) 4_566 1_556 ?
O2 K1 O8 162.4(3) 2 1_556 ?
O3W K1 O8 102.7(3) 4_566 1_556 ?
O8W K1 O1W 130.5(5) . . ?
O20 K1 O1W 121.2(4) 1_556 . ?
O6 K1 O1W 69.6(3) 1_556 . ?
O24 K1 O1W 64.4(3) 4_566 . ?
O2 K1 O1W 101.5(3) 2 . ?
O3W K1 O1W 68.1(4) 4_566 . ?
O8 K1 O1W 62.1(3) 1_556 . ?
O8W K1 O3 74.3(4) . 2 ?
O20 K1 O3 62.0(2) 1_556 2 ?
O6 K1 O3 144.2(3) 1_556 2 ?
O24 K1 O3 109.5(2) 4_566 2 ?
O2 K1 O3 54.59(18) 2 2 ?
O3W K1 O3 77.4(3) 4_566 2 ?
O8 K1 O3 135.7(2) 1_556 2 ?
O1W K1 O3 144.8(3) . 2 ?
O8W K1 W2 92.4(4) . 1_556 ?
O20 K1 W2 94.21(16) 1_556 1_556 ?
O6 K1 W2 27.10(15) 1_556 1_556 ?
O24 K1 W2 94.33(16) 4_566 1_556 ?
O2 K1 W2 151.84(17) 2 1_556 ?
O3W K1 W2 125.3(3) 4_566 1_556 ?
O8 K1 W2 29.27(13) 1_556 1_556 ?
O1W K1 W2 64.7(3) . 1_556 ?
O3 K1 W2 148.07(18) 2 1_556 ?
O8W K1 W6 75.0(4) . 4_566 ?
O20 K1 W6 144.67(18) 1_556 4_566 ?
O6 K1 W6 97.79(17) 1_556 4_566 ?
O24 K1 W6 26.71(14) 4_566 4_566 ?
O2 K1 W6 31.01(13) 2 4_566 ?
O3W K1 W6 75.1(3) 4_566 4_566 ?
O8 K1 W6 139.51(18) 1_556 4_566 ?
O1W K1 W6 80.6(3) . 4_566 ?
O3 K1 W6 84.11(14) 2 4_566 ?
W2 K1 W6 121.00(9) 1_556 4_566 ?
O8W K1 W1 74.9(4) . 2 ?
O20 K1 W1 86.36(16) 1_556 2 ?
O6 K1 W1 143.4(2) 1_556 2 ?
O24 K1 W1 84.93(16) 4_566 2 ?
O2 K1 W1 28.60(13) 2 2 ?
O3W K1 W1 67.6(3) 4_566 2 ?
O8 K1 W1 158.50(17) 1_556 2 ?
O1W K1 W1 125.6(3) . 2 ?
O3 K1 W1 26.00(12) 2 2 ?
W2 K1 W1 167.09(17) 1_556 2 ?
W6 K1 W1 58.71(5) 4_566 2 ?
O5W K2 O2W 88.9(4) . . ?
O5W K2 O3 103.3(3) . 2 ?
O2W K2 O3 65.8(2) . 2 ?
O5W K2 O20 66.7(3) . 1_556 ?
O2W K2 O20 114.0(3) . 1_556 ?
O3 K2 O20 62.7(2) 2 1_556 ?
O5W K2 O29 80.8(3) . 4_666 ?
O2W K2 O29 78.3(2) . 4_666 ?
O3 K2 O29 143.6(2) 2 4_666 ?
O20 K2 O29 144.3(2) 1_556 4_666 ?
O5W K2 O23 78.7(3) . 1_556 ?
O2W K2 O23 166.6(3) . 1_556 ?
O3 K2 O23 111.8(2) 2 1_556 ?
O20 K2 O23 56.25(18) 1_556 1_556 ?
O29 K2 O23 104.5(2) 4_666 1_556 ?
O5W K2 W3 68.1(3) . 1_556 ?
O2W K2 W3 138.8(2) . 1_556 ?
O3 K2 W3 85.98(16) 2 1_556 ?
O20 K2 W3 25.88(13) 1_556 1_556 ?
O29 K2 W3 127.46(17) 4_666 1_556 ?
O23 K2 W3 30.47(12) 1_556 1_556 ?
O5W K2 K1 58.7(3) . . ?
O2W K2 K1 77.0(2) . . ?
O3 K2 K1 45.79(15) 2 . ?
O20 K2 K1 37.45(15) 1_556 . ?
O29 K2 K1 132.28(19) 4_666 . ?
O23 K2 K1 91.96(15) 1_556 . ?
W3 K2 K1 61.84(7) 1_556 . ?
W1 O1 W8 120.5(3) . 3_655 ?
W1 O2 W6 152.2(4) . 3_655 ?
W1 O2 K1 103.6(3) . 2_545 ?
W6 O2 K1 96.9(3) 3_655 2_545 ?
W1 O3 K2 151.4(4) . 2_545 ?
W1 O3 K1 101.2(3) . 2_545 ?
K2 O3 K1 92.9(2) 2_545 2_545 ?
W1 O4 W2 120.7(3) . . ?
Si1 O5 W2 123.9(3) . . ?
Si1 O5 W1 125.5(3) . . ?
W2 O5 W1 91.5(2) . . ?
Si1 O5 W8 122.8(3) . 3_655 ?
W2 O5 W8 91.5(2) . 3_655 ?
W1 O5 W8 92.0(2) . 3_655 ?
W2 O6 K1 104.5(3) . 1_554 ?
W1 O7 Cu1 126.5(3) . . ?
W2 O8 Cu1 137.6(4) . . ?
W2 O8 K1 96.0(3) . 1_554 ?
Cu1 O8 K1 122.6(3) . 1_554 ?
Si1 O9 Cu2 125.3(4) . . ?
Si1 O9 Cu1 126.1(4) . . ?
Cu2 O9 Cu1 99.6(3) . . ?
Cu1 O11 Cu2 93.9(3) . . ?
Cu1 O11 W4 110.0(3) . . ?
Cu2 O11 W4 112.6(3) . . ?
W5 O12 Cu2 117.2(3) . . ?
W5 O13 W2 151.5(4) . 3_655 ?
Si1 O15 W4 127.0(4) 3_655 . ?
Si1 O15 W5 127.7(4) 3_655 . ?
W4 O15 W5 94.1(2) . . ?
W4 O16 W5 117.7(3) . . ?
W4 O18 W3 141.4(3) . . ?
W3 O19 Cu2 140.7(4) . 3_655 ?
W3 O20 K1 143.8(3) . 1_554 ?
W3 O20 K2 105.9(3) . 1_554 ?
K1 O20 K2 101.3(2) 1_554 1_554 ?
W6 O21 Cu2 126.7(3) . 3_655 ?
Si1 O22 W6 124.1(3) 3_655 . ?
Si1 O22 W3 122.1(3) 3_655 . ?
W6 O22 W3 91.2(2) . . ?
Si1 O22 W7 126.0(3) 3_655 . ?
W6 O22 W7 92.6(2) . . ?
W3 O22 W7 91.2(2) . . ?
W6 O23 W3 118.5(3) . . ?
W6 O23 K2 143.5(3) . 1_554 ?
W3 O23 K2 97.5(2) . 1_554 ?
W6 O24 K1 105.9(3) . 4_665 ?
W7 O25 W6 118.8(3) . . ?
W7 O26 W3 119.9(3) . . ?
W7 O28 W8 162.1(4) . . ?
W8 O29 K2 133.0(3) . 4_565 ?
W8 O30 W2 118.6(3) . 3_655 ?
W8 O31 W5 142.2(3) . . ?
W4 O32 W7 141.4(3) . . ?
O9 Si1 O15 112.9(3) . 3_655 ?
O9 Si1 O5 109.9(3) . . ?
O15 Si1 O5 107.9(3) 3_655 . ?
O9 Si1 O22 109.8(3) . 3_655 ?
O15 Si1 O22 108.1(3) 3_655 3_655 ?
O5 Si1 O22 108.1(3) . 3_655 ?
O3 W1 O1 98.5(3) . . ?
O3 W1 O4 100.5(3) . . ?
O1 W1 O4 91.8(3) . . ?
O3 W1 O2 100.6(3) . . ?
O1 W1 O2 92.3(3) . . ?
O4 W1 O2 157.7(3) . . ?
O3 W1 O7 102.3(3) . . ?
O1 W1 O7 159.2(3) . . ?
O4 W1 O7 84.9(3) . . ?
O2 W1 O7 83.4(3) . . ?
O3 W1 O5 170.8(3) . . ?
O1 W1 O5 74.5(2) . . ?
O4 W1 O5 74.1(2) . . ?
O2 W1 O5 86.0(2) . . ?
O7 W1 O5 84.8(2) . . ?
O3 W1 K1 52.8(2) . 2_545 ?
O1 W1 K1 96.9(2) . 2_545 ?
O4 W1 K1 152.7(2) . 2_545 ?
O2 W1 K1 47.8(2) . 2_545 ?
O7 W1 K1 95.2(2) . 2_545 ?
O5 W1 K1 133.17(16) . 2_545 ?
O6 W2 O8 102.8(3) . . ?
O6 W2 O13 102.5(3) . 3_655 ?
O8 W2 O13 95.5(3) . 3_655 ?
O6 W2 O4 100.0(3) . . ?
O8 W2 O4 92.0(3) . . ?
O13 W2 O4 154.1(3) 3_655 . ?
O6 W2 O30 96.5(3) . 3_655 ?
O8 W2 O30 160.5(3) . 3_655 ?
O13 W2 O30 83.4(3) 3_655 3_655 ?
O4 W2 O30 81.3(3) . 3_655 ?
O6 W2 O5 168.8(3) . . ?
O8 W2 O5 86.9(3) . . ?
O13 W2 O5 81.9(2) 3_655 . ?
O4 W2 O5 73.8(2) . . ?
O30 W2 O5 73.6(2) 3_655 . ?
O6 W2 K1 48.4(2) . 1_554 ?
O8 W2 K1 54.8(2) . 1_554 ?
O13 W2 K1 99.8(2) 3_655 1_554 ?
O4 W2 K1 104.8(2) . 1_554 ?
O30 W2 K1 144.7(2) 3_655 1_554 ?
O5 W2 K1 141.63(17) . 1_554 ?
O20 W3 O19 105.4(3) . . ?
O20 W3 O23 100.0(3) . . ?
O19 W3 O23 93.7(3) . . ?
O20 W3 O18 100.9(3) . . ?
O19 W3 O18 93.7(3) . . ?
O23 W3 O18 155.1(3) . . ?
O20 W3 O26 95.9(3) . . ?
O19 W3 O26 158.7(3) . . ?
O23 W3 O26 81.8(3) . . ?
O18 W3 O26 82.7(3) . . ?
O20 W3 O22 168.6(3) . . ?
O19 W3 O22 85.0(3) . . ?
O23 W3 O22 74.2(2) . . ?
O18 W3 O22 82.8(2) . . ?
O26 W3 O22 73.7(2) . . ?
O20 W3 K2 48.2(2) . 1_554 ?
O19 W3 K2 101.0(2) . 1_554 ?
O23 W3 K2 52.1(2) . 1_554 ?
O18 W3 K2 148.27(18) . 1_554 ?
O26 W3 K2 92.62(19) . 1_554 ?
O22 W3 K2 126.04(16) . 1_554 ?
O17 W4 O32 101.9(3) . . ?
O17 W4 O18 101.2(3) . . ?
O32 W4 O18 93.3(3) . . ?
O17 W4 O16 95.9(3) . . ?
O32 W4 O16 98.0(3) . . ?
O18 W4 O16 157.1(3) . . ?
O17 W4 O11 92.2(3) . . ?
O32 W4 O11 165.2(2) . . ?
O18 W4 O11 79.3(3) . . ?
O16 W4 O11 85.0(3) . . ?
O17 W4 O15 166.7(3) . . ?
O32 W4 O15 89.7(3) . . ?
O18 W4 O15 84.3(2) . . ?
O16 W4 O15 75.9(2) . . ?
O11 W4 O15 76.9(2) . . ?
O14 W5 O12 101.2(3) . . ?
O14 W5 O13 102.3(3) . . ?
O12 W5 O13 95.7(3) . . ?
O14 W5 O16 97.4(3) . . ?
O12 W5 O16 91.5(3) . . ?
O13 W5 O16 157.3(3) . . ?
O14 W5 O31 96.9(3) . . ?
O12 W5 O31 161.4(3) . . ?
O13 W5 O31 84.4(3) . . ?
O16 W5 O31 82.0(3) . . ?
O14 W5 O15 169.1(3) . . ?
O12 W5 O15 83.0(3) . . ?
O13 W5 O15 87.1(2) . . ?
O16 W5 O15 72.4(2) . . ?
O31 W5 O15 78.5(2) . . ?
O24 W6 O21 104.2(3) . . ?
O24 W6 O23 99.9(3) . . ?
O21 W6 O23 96.3(3) . . ?
O24 W6 O2 99.5(3) . 3_655 ?
O21 W6 O2 92.6(3) . 3_655 ?
O23 W6 O2 156.0(3) . 3_655 ?
O24 W6 O25 94.7(3) . . ?
O21 W6 O25 160.9(3) . . ?
O23 W6 O25 83.4(3) . . ?
O2 W6 O25 81.1(3) 3_655 . ?
O24 W6 O22 166.1(3) . . ?
O21 W6 O22 89.2(3) . . ?
O23 W6 O22 74.7(2) . . ?
O2 W6 O22 83.3(2) 3_655 . ?
O25 W6 O22 72.2(2) . . ?
O24 W6 K1 47.4(2) . 4_665 ?
O21 W6 K1 104.2(2) . 4_665 ?
O23 W6 K1 144.5(2) . 4_665 ?
O2 W6 K1 52.1(2) 3_655 4_665 ?
O25 W6 K1 86.2(2) . 4_665 ?
O22 W6 K1 133.27(17) . 4_665 ?
O27 W7 O25 102.9(3) . . ?
O27 W7 O26 101.8(3) . . ?
O25 W7 O26 93.6(3) . . ?
O27 W7 O28 100.4(3) . . ?
O25 W7 O28 96.9(3) . . ?
O26 W7 O28 152.7(3) . . ?
O27 W7 O32 99.2(3) . . ?
O25 W7 O32 157.7(3) . . ?
O26 W7 O32 79.2(3) . . ?
O28 W7 O32 81.6(3) . . ?
O27 W7 O22 176.5(3) . . ?
O25 W7 O22 75.9(3) . . ?
O26 W7 O22 75.2(2) . . ?
O28 W7 O22 83.0(2) . . ?
O32 W7 O22 81.9(2) . . ?
O29 W8 O31 103.6(3) . . ?
O29 W8 O30 101.4(3) . . ?
O31 W8 O30 90.1(3) . . ?
O29 W8 O28 99.7(3) . . ?
O31 W8 O28 92.4(3) . . ?
O30 W8 O28 157.5(3) . . ?
O29 W8 O1 98.9(3) . 3_655 ?
O31 W8 O1 157.5(3) . 3_655 ?
O30 W8 O1 84.2(3) . 3_655 ?
O28 W8 O1 85.0(3) . 3_655 ?
O29 W8 O5 170.9(3) . 3_655 ?
O31 W8 O5 84.9(2) . 3_655 ?
O30 W8 O5 75.1(3) . 3_655 ?
O28 W8 O5 82.9(2) . 3_655 ?
O1 W8 O5 72.5(2) 3_655 3_655 ?

loop_
_geom_bond_atom_site_label_1
_geom_bond_atom_site_label_2
_geom_bond_distance
_geom_bond_site_symmetry_2
_geom_bond_publ_flag
Cu1 O8 1.929(6) . ?
Cu1 O9 1.957(6) . ?
Cu1 O10 1.972(7) . ?
Cu1 O11 2.023(6) . ?
Cu1 O7 2.366(7) . ?
Cu1 Cu2 2.9651(16) . ?
Cu2 O9 1.926(6) . ?
Cu2 O19 1.930(6) 3_655 ?
Cu2 O12 1.971(6) . ?
Cu2 O11 2.035(6) . ?
Cu2 O21 2.368(7) 3_655 ?
K1 O8W 2.559(18) . ?
K1 O20 2.707(7) 1_556 ?
K1 O6 2.812(8) 1_556 ?
K1 O24 2.832(8) 4_566 ?
K1 O2 2.944(7) 2 ?
K1 O3W 2.962(14) 4_566 ?
K1 O8 2.990(7) 1_556 ?
K1 O1W 3.081(16) . ?
K1 O3 3.134(8) 2 ?
K1 W2 3.641(3) 1_556 ?
K1 W6 3.702(3) 4_566 ?
K1 W1 3.860(3) 2 ?
K2 O5W 2.700(15) . ?
K2 O2W 2.756(10) . ?
K2 O3 2.885(7) 2 ?
K2 O20 2.937(7) 1_556 ?
K2 O29 2.957(7) 4_666 ?
K2 O23 3.014(7) 1_556 ?
K2 W3 3.789(3) 1_556 ?
O1 W1 1.892(6) . ?
O1 W8 2.006(6) 3_655 ?
O2 W1 1.901(7) . ?
O2 W6 1.921(7) 3_655 ?
O2 K1 2.944(7) 2_545 ?
O3 W1 1.726(7) . ?
O3 K2 2.885(7) 2_545 ?
O3 K1 3.134(8) 2_545 ?
O4 W1 1.896(7) . ?
O4 W2 1.956(6) . ?
O5 Si1 1.632(7) . ?
O5 W2 2.320(6) . ?
O5 W1 2.350(6) . ?
O5 W8 2.355(6) 3_655 ?
O6 W2 1.713(7) . ?
O6 K1 2.812(8) 1_554 ?
O7 W1 1.987(7) . ?
O8 W2 1.790(6) . ?
O8 K1 2.990(7) 1_554 ?
O9 Si1 1.614(6) . ?
O11 W4 2.165(6) . ?
O12 W5 1.782(6) . ?
O13 W5 1.886(6) . ?
O13 W2 1.909(6) 3_655 ?
O14 W5 1.714(7) . ?
O15 Si1 1.619(6) 3_655 ?
O15 W4 2.216(6) . ?
O15 W5 2.313(6) . ?
O16 W4 1.902(6) . ?
O16 W5 1.972(6) . ?
O17 W4 1.732(6) . ?
O18 W4 1.888(6) . ?
O18 W3 1.949(6) . ?
O19 W3 1.771(6) . ?
O19 Cu2 1.929(6) 3_655 ?
O20 W3 1.720(7) . ?
O20 K1 2.707(7) 1_554 ?
O20 K2 2.937(7) 1_554 ?
O21 W6 1.757(7) . ?
O21 Cu2 2.368(7) 3_655 ?
O22 Si1 1.647(7) 3_655 ?
O22 W6 2.316(6) . ?
O22 W3 2.322(6) . ?
O22 W7 2.374(6) . ?
O23 W6 1.917(6) . ?
O23 W3 1.938(6) . ?
O23 K2 3.014(7) 1_554 ?
O24 W6 1.730(7) . ?
O24 K1 2.832(8) 4_665 ?
O25 W7 1.821(6) . ?
O25 W6 2.115(7) . ?
O26 W7 1.859(6) . ?
O26 W3 2.015(6) . ?
O27 W7 1.743(7) . ?
O28 W7 1.895(7) . ?
O28 W8 1.917(7) . ?
O29 W8 1.731(7) . ?
O29 K2 2.957(7) 4_565 ?
O30 W8 1.881(7) . ?
O30 W2 2.013(7) 3_655 ?
O31 W8 1.856(6) . ?
O31 W5 2.043(6) . ?
O32 W4 1.785(6) . ?
O32 W7 2.097(6) . ?
O3W K1 2.962(14) 4_665 ?
Si1 O15 1.619(6) 3_655 ?
Si1 O22 1.647(7) 3_655 ?
W1 K1 3.860(3) 2_545 ?
W2 O13 1.909(6) 3_655 ?
W2 O30 2.013(7) 3_655 ?
W2 K1 3.641(3) 1_554 ?
W3 K2 3.789(3) 1_554 ?
W6 O2 1.921(7) 3_655 ?
W6 K1 3.702(3) 4_665 ?
W8 O1 2.006(6) 3_655 ?
W8 O5 2.355(6) 3_655 ?

loop_
_geom_torsion_atom_site_label_1
_geom_torsion_atom_site_label_2
_geom_torsion_atom_site_label_3
_geom_torsion_atom_site_label_4
_geom_torsion
_geom_torsion_site_symmetry_1
_geom_torsion_site_symmetry_2
_geom_torsion_site_symmetry_3
_geom_torsion_site_symmetry_4
_geom_torsion_publ_flag
O8 Cu1 Cu2 O9 -8.7(4) . . . . ?
O10 Cu1 Cu2 O9 177.3(4) . . . . ?
O11 Cu1 Cu2 O9 -170.0(4) . . . . ?
O7 Cu1 Cu2 O9 87.1(3) . . . . ?
O8 Cu1 Cu2 O19 -10.2(4) . . . 3_655 ?
O9 Cu1 Cu2 O19 -1.5(4) . . . 3_655 ?
O10 Cu1 Cu2 O19 175.8(4) . . . 3_655 ?
O11 Cu1 Cu2 O19 -171.5(4) . . . 3_655 ?
O7 Cu1 Cu2 O19 85.6(3) . . . 3_655 ?
O8 Cu1 Cu2 O12 167.7(4) . . . . ?
O9 Cu1 Cu2 O12 176.4(4) . . . . ?
O10 Cu1 Cu2 O12 -6.3(4) . . . . ?
O11 Cu1 Cu2 O12 6.3(4) . . . . ?
O7 Cu1 Cu2 O12 -96.6(3) . . . . ?
O8 Cu1 Cu2 O11 161.3(4) . . . . ?
O9 Cu1 Cu2 O11 170.0(4) . . . . ?
O10 Cu1 Cu2 O11 -12.6(4) . . . . ?
O7 Cu1 Cu2 O11 -102.9(3) . . . . ?
O8 Cu1 Cu2 O21 -98.5(3) . . . 3_655 ?
O9 Cu1 Cu2 O21 -89.8(3) . . . 3_655 ?
O10 Cu1 Cu2 O21 87.5(3) . . . 3_655 ?
O11 Cu1 Cu2 O21 100.2(3) . . . 3_655 ?
O7 Cu1 Cu2 O21 -2.7(2) . . . 3_655 ?
O8W K1 K2 O5W -69.1(6) . . . . ?
O20 K1 K2 O5W 91.9(4) 1_556 . . . ?
O6 K1 K2 O5W -13.3(4) 1_556 . . . ?
O24 K1 K2 O5W -98.3(5) 4_566 . . . ?
O2 K1 K2 O5W -144.3(4) 2 . . . ?
O3W K1 K2 O5W 153.4(5) 4_566 . . . ?
O8 K1 K2 O5W 45.0(4) 1_556 . . . ?
O1W K1 K2 O5W 74.2(11) . . . . ?
O3 K1 K2 O5W -165.5(4) 2 . . . ?
W2 K1 K2 O5W 15.1(4) 1_556 . . . ?
W6 K1 K2 O5W -123.9(4) 4_566 . . . ?
W1 K1 K2 O5W -153.8(4) 2 . . . ?
O8W K1 K2 O2W 27.7(5) . . . . ?
O20 K1 K2 O2W -171.3(3) 1_556 . . . ?
O6 K1 K2 O2W 83.5(3) 1_556 . . . ?
O24 K1 K2 O2W -1.5(3) 4_566 . . . ?
O2 K1 K2 O2W -47.5(3) 2 . . . ?
O3W K1 K2 O2W -109.8(4) 4_566 . . . ?
O8 K1 K2 O2W 141.7(3) 1_556 . . . ?
O1W K1 K2 O2W 171.0(10) . . . . ?
O3 K1 K2 O2W -68.8(3) 2 . . . ?
W2 K1 K2 O2W 111.8(2) 1_556 . . . ?
W6 K1 K2 O2W -27.1(2) 4_566 . . . ?
W1 K1 K2 O2W -57.0(2) 2 . . . ?
O8W K1 K2 O3 96.5(5) . . . 2 ?
O20 K1 K2 O3 -102.6(3) 1_556 . . 2 ?
O6 K1 K2 O3 152.2(3) 1_556 . . 2 ?
O24 K1 K2 O3 67.3(3) 4_566 . . 2 ?
O2 K1 K2 O3 21.2(2) 2 . . 2 ?
O3W K1 K2 O3 -41.1(4) 4_566 . . 2 ?
O8 K1 K2 O3 -149.5(3) 1_556 . . 2 ?
O1W K1 K2 O3 -120.3(11) . . . 2 ?
W2 K1 K2 O3 -179.4(2) 1_556 . . 2 ?
W6 K1 K2 O3 41.6(2) 4_566 . . 2 ?
W1 K1 K2 O3 11.7(2) 2 . . 2 ?
O8W K1 K2 O20 -161.0(5) . . . 1_556 ?
O6 K1 K2 O20 -105.2(3) 1_556 . . 1_556 ?
O24 K1 K2 O20 169.8(3) 4_566 . . 1_556 ?
O2 K1 K2 O20 123.8(3) 2 . . 1_556 ?
O3W K1 K2 O20 61.5(4) 4_566 . . 1_556 ?
O8 K1 K2 O20 -46.9(3) 1_556 . . 1_556 ?
O1W K1 K2 O20 -17.7(10) . . . 1_556 ?
O3 K1 K2 O20 102.6(3) 2 . . 1_556 ?
W2 K1 K2 O20 -76.8(2) 1_556 . . 1_556 ?
W6 K1 K2 O20 144.2(3) 4_566 . . 1_556 ?
W1 K1 K2 O20 114.3(2) 2 . . 1_556 ?
O8W K1 K2 O29 -32.9(5) . . . 4_666 ?
O20 K1 K2 O29 128.1(3) 1_556 . . 4_666 ?
O6 K1 K2 O29 22.9(3) 1_556 . . 4_666 ?
O24 K1 K2 O29 -62.1(3) 4_566 . . 4_666 ?
O2 K1 K2 O29 -108.1(3) 2 . . 4_666 ?
O3W K1 K2 O29 -170.4(4) 4_566 . . 4_666 ?
O8 K1 K2 O29 81.2(3) 1_556 . . 4_666 ?
O1W K1 K2 O29 110.4(10) . . . 4_666 ?
O3 K1 K2 O29 -129.3(3) 2 . . 4_666 ?
W2 K1 K2 O29 51.3(3) 1_556 . . 4_666 ?
W6 K1 K2 O29 -87.7(2) 4_566 . . 4_666 ?
W1 K1 K2 O29 -117.6(2) 2 . . 4_666 ?
O8W K1 K2 O23 -144.5(5) . . . 1_556 ?
O20 K1 K2 O23 16.4(2) 1_556 . . 1_556 ?
O6 K1 K2 O23 -88.8(2) 1_556 . . 1_556 ?
O24 K1 K2 O23 -173.7(3) 4_566 . . 1_556 ?
O2 K1 K2 O23 140.2(2) 2 . . 1_556 ?
O3W K1 K2 O23 77.9(3) 4_566 . . 1_556 ?
O8 K1 K2 O23 -30.5(2) 1_556 . . 1_556 ?
O1W K1 K2 O23 -1.3(10) . . . 1_556 ?
O3 K1 K2 O23 119.0(3) 2 . . 1_556 ?
W2 K1 K2 O23 -60.41(17) 1_556 . . 1_556 ?
W6 K1 K2 O23 160.64(16) 4_566 . . 1_556 ?
W1 K1 K2 O23 130.73(15) 2 . . 1_556 ?
O8W K1 K2 W3 -149.3(4) . . . 1_556 ?
O20 K1 K2 W3 11.7(2) 1_556 . . 1_556 ?
O6 K1 K2 W3 -93.56(19) 1_556 . . 1_556 ?
O24 K1 K2 W3 -178.5(3) 4_566 . . 1_556 ?
O2 K1 K2 W3 135.43(18) 2 . . 1_556 ?
O3W K1 K2 W3 73.1(3) 4_566 . . 1_556 ?
O8 K1 K2 W3 -35.29(15) 1_556 . . 1_556 ?
O1W K1 K2 W3 -6.1(10) . . . 1_556 ?
O3 K1 K2 W3 114.2(2) 2 . . 1_556 ?
W2 K1 K2 W3 -65.20(9) 1_556 . . 1_556 ?
W6 K1 K2 W3 155.85(13) 4_566 . . 1_556 ?
W1 K1 K2 W3 125.94(9) 2 . . 1_556 ?
O8 Cu1 O7 W1 30.5(4) . . . . ?
O9 Cu1 O7 W1 -66.3(4) . . . . ?
O10 Cu1 O7 W1 119.9(4) . . . . ?
O11 Cu1 O7 W1 -148.6(4) . . . . ?
Cu2 Cu1 O7 W1 -106.1(3) . . . . ?
O9 Cu1 O8 W2 57.7(5) . . . . ?
O10 Cu1 O8 W2 -121.1(5) . . . . ?
O11 Cu1 O8 W2 144.8(9) . . . . ?
O7 Cu1 O8 W2 -31.2(5) . . . . ?
Cu2 Cu1 O8 W2 63.3(6) . . . . ?
O9 Cu1 O8 K1 -150.3(3) . . . 1_554 ?
O10 Cu1 O8 K1 31.0(3) . . . 1_554 ?
O11 Cu1 O8 K1 -63.2(12) . . . 1_554 ?
O7 Cu1 O8 K1 120.8(3) . . . 1_554 ?
Cu2 Cu1 O8 K1 -144.68(18) . . . 1_554 ?
O19 Cu2 O9 Si1 30.6(5) 3_655 . . . ?
O12 Cu2 O9 Si1 -170.9(19) . . . . ?
O11 Cu2 O9 Si1 -155.2(5) . . . . ?
O21 Cu2 O9 Si1 -60.9(4) 3_655 . . . ?
Cu1 Cu2 O9 Si1 -148.4(6) . . . . ?
O19 Cu2 O9 Cu1 179.0(3) 3_655 . . . ?
O12 Cu2 O9 Cu1 -23(2) . . . . ?
O11 Cu2 O9 Cu1 -6.8(3) . . . . ?
O21 Cu2 O9 Cu1 87.5(3) 3_655 . . . ?
O8 Cu1 O9 Si1 -38.0(5) . . . . ?
O10 Cu1 O9 Si1 131(2) . . . . ?
O11 Cu1 O9 Si1 154.9(5) . . . . ?
O7 Cu1 O9 Si1 55.5(4) . . . . ?
Cu2 Cu1 O9 Si1 148.0(6) . . . . ?
O8 Cu1 O9 Cu2 174.0(3) . . . . ?
O10 Cu1 O9 Cu2 -18(3) . . . . ?
O11 Cu1 O9 Cu2 6.9(3) . . . . ?
O7 Cu1 O9 Cu2 -92.5(3) . . . . ?
O8 Cu1 O11 Cu2 -95.1(11) . . . . ?
O9 Cu1 O11 Cu2 -6.4(3) . . . . ?
O10 Cu1 O11 Cu2 171.0(3) . . . . ?
O7 Cu1 O11 Cu2 80.8(2) . . . . ?
O8 Cu1 O11 W4 20.6(13) . . . . ?
O9 Cu1 O11 W4 109.3(3) . . . . ?
O10 Cu1 O11 W4 -73.3(3) . . . . ?
O7 Cu1 O11 W4 -163.4(2) . . . . ?
Cu2 Cu1 O11 W4 115.7(3) . . . . ?
O9 Cu2 O11 Cu1 6.5(3) . . . . ?
O19 Cu2 O11 Cu1 107(3) 3_655 . . . ?
O12 Cu2 O11 Cu1 -175.4(3) . . . . ?
O21 Cu2 O11 Cu1 -79.7(3) 3_655 . . . ?
O9 Cu2 O11 W4 -107.1(3) . . . . ?
O19 Cu2 O11 W4 -6(3) 3_655 . . . ?
O12 Cu2 O11 W4 71.0(3) . . . . ?
O21 Cu2 O11 W4 166.7(3) 3_655 . . . ?
Cu1 Cu2 O11 W4 -113.6(4) . . . . ?
O9 Cu2 O12 W5 -61(2) . . . . ?
O19 Cu2 O12 W5 97.6(4) 3_655 . . . ?
O11 Cu2 O12 W5 -76.7(3) . . . . ?
O21 Cu2 O12 W5 -170.6(3) 3_655 . . . ?
Cu1 Cu2 O12 W5 -81.0(4) . . . . ?
Cu2 O9 Si1 O15 -106.0(4) . . . 3_655 ?
Cu1 O9 Si1 O15 113.8(4) . . . 3_655 ?
Cu2 O9 Si1 O5 133.5(4) . . . . ?
Cu1 O9 Si1 O5 -6.7(5) . . . . ?
Cu2 O9 Si1 O22 14.7(5) . . . 3_655 ?
Cu1 O9 Si1 O22 -125.5(4) . . . 3_655 ?
W2 O5 Si1 O9 56.4(5) . . . . ?
W1 O5 Si1 O9 -64.8(5) . . . . ?
W8 O5 Si1 O9 174.5(3) 3_655 . . . ?
W2 O5 Si1 O15 -67.1(4) . . . 3_655 ?
W1 O5 Si1 O15 171.7(4) . . . 3_655 ?
W8 O5 Si1 O15 51.0(5) 3_655 . . 3_655 ?
W2 O5 Si1 O22 176.2(3) . . . 3_655 ?
W1 O5 Si1 O22 55.0(5) . . . 3_655 ?
W8 O5 Si1 O22 -65.7(4) 3_655 . . 3_655 ?
K2 O3 W1 O1 -149.6(7) 2_545 . . . ?
K1 O3 W1 O1 92.2(3) 2_545 . . . ?
K2 O3 W1 O4 -56.1(8) 2_545 . . . ?
K1 O3 W1 O4 -174.3(3) 2_545 . . . ?
K2 O3 W1 O2 116.5(7) 2_545 . . . ?
K1 O3 W1 O2 -1.7(3) 2_545 . . . ?
K2 O3 W1 O7 31.0(8) 2_545 . . . ?
K1 O3 W1 O7 -87.2(3) 2_545 . . . ?
K2 O3 W1 O5 -108.8(16) 2_545 . . . ?
K1 O3 W1 O5 133.0(16) 2_545 . . . ?
K2 O3 W1 K1 118.2(8) 2_545 . . 2_545 ?
W8 O1 W1 O3 167.6(4) 3_655 . . . ?
W8 O1 W1 O4 66.7(4) 3_655 . . . ?
W8 O1 W1 O2 -91.4(4) 3_655 . . . ?
W8 O1 W1 O7 -13.8(10) 3_655 . . . ?
W8 O1 W1 O5 -6.2(3) 3_655 . . . ?
W8 O1 W1 K1 -139.2(3) 3_655 . . 2_545 ?
W2 O4 W1 O3 -171.8(4) . . . . ?
W2 O4 W1 O1 -72.8(4) . . . . ?
W2 O4 W1 O2 27.8(9) . . . . ?
W2 O4 W1 O7 86.6(4) . . . . ?
W2 O4 W1 O5 0.6(3) . . . . ?
W2 O4 W1 K1 178.19(16) . . . 2_545 ?
W6 O2 W1 O3 -134.4(8) 3_655 . . . ?
K1 O2 W1 O3 1.9(3) 2_545 . . . ?
W6 O2 W1 O1 126.5(8) 3_655 . . . ?
K1 O2 W1 O1 -97.3(3) 2_545 . . . ?
W6 O2 W1 O4 26.0(13) 3_655 . . . ?
K1 O2 W1 O4 162.2(6) 2_545 . . . ?
W6 O2 W1 O7 -33.0(7) 3_655 . . . ?
K1 O2 W1 O7 103.2(3) 2_545 . . . ?
W6 O2 W1 O5 52.2(7) 3_655 . . . ?
K1 O2 W1 O5 -171.6(3) 2_545 . . . ?
W6 O2 W1 K1 -136.2(9) 3_655 . . 2_545 ?
Cu1 O7 W1 O3 -150.0(4) . . . . ?
Cu1 O7 W1 O1 31.4(10) . . . . ?
Cu1 O7 W1 O4 -50.4(4) . . . . ?
Cu1 O7 W1 O2 110.6(4) . . . . ?
Cu1 O7 W1 O5 24.0(4) . . . . ?
Cu1 O7 W1 K1 157.0(3) . . . 2_545 ?
Si1 O5 W1 O3 -171.1(15) . . . . ?
W2 O5 W1 O3 54.1(18) . . . . ?
W8 O5 W1 O3 -37.5(18) 3_655 . . . ?
Si1 O5 W1 O1 -129.1(5) . . . . ?
W2 O5 W1 O1 96.1(3) . . . . ?
W8 O5 W1 O1 4.6(2) 3_655 . . . ?
Si1 O5 W1 O4 134.4(5) . . . . ?
W2 O5 W1 O4 -0.4(2) . . . . ?
W8 O5 W1 O4 -92.0(3) 3_655 . . . ?
Si1 O5 W1 O2 -35.6(4) . . . . ?
W2 O5 W1 O2 -170.4(3) . . . . ?
W8 O5 W1 O2 98.1(3) 3_655 . . . ?
Si1 O5 W1 O7 48.2(4) . . . . ?
W2 O5 W1 O7 -86.6(2) . . . . ?
W8 O5 W1 O7 -178.2(3) 3_655 . . . ?
Si1 O5 W1 K1 -44.1(5) . . . 2_545 ?
W2 O5 W1 K1 -178.92(10) . . . 2_545 ?
W8 O5 W1 K1 89.5(2) 3_655 . . 2_545 ?
K1 O6 W2 O8 6.6(3) 1_554 . . . ?
K1 O6 W2 O13 -92.1(3) 1_554 . . 3_655 ?
K1 O6 W2 O4 100.9(3) 1_554 . . . ?
K1 O6 W2 O30 -176.8(3) 1_554 . . 3_655 ?
K1 O6 W2 O5 155.9(12) 1_554 . . . ?
Cu1 O8 W2 O6 150.6(5) . . . . ?
K1 O8 W2 O6 -6.0(3) 1_554 . . . ?
Cu1 O8 W2 O13 -105.2(5) . . . 3_655 ?
K1 O8 W2 O13 98.1(3) 1_554 . . 3_655 ?
Cu1 O8 W2 O4 49.9(5) . . . . ?
K1 O8 W2 O4 -106.7(2) 1_554 . . . ?
Cu1 O8 W2 O30 -19.3(11) . . . 3_655 ?
K1 O8 W2 O30 -175.9(7) 1_554 . . 3_655 ?
Cu1 O8 W2 O5 -23.7(5) . . . . ?
K1 O8 W2 O5 179.7(2) 1_554 . . . ?
Cu1 O8 W2 K1 156.6(6) . . . 1_554 ?
W1 O4 W2 O6 169.9(4) . . . . ?
W1 O4 W2 O8 -86.7(4) . . . . ?
W1 O4 W2 O13 20.1(9) . . . 3_655 ?
W1 O4 W2 O30 74.8(4) . . . 3_655 ?
W1 O4 W2 O5 -0.6(3) . . . . ?
W1 O4 W2 K1 -140.7(3) . . . 1_554 ?
Si1 O5 W2 O6 167.4(12) . . . . ?
W1 O5 W2 O6 -56.7(14) . . . . ?
W8 O5 W2 O6 35.3(14) 3_655 . . . ?
Si1 O5 W2 O8 -42.5(4) . . . . ?
W1 O5 W2 O8 93.4(2) . . . . ?
W8 O5 W2 O8 -174.6(2) 3_655 . . . ?
Si1 O5 W2 O13 53.5(4) . . . 3_655 ?
W1 O5 W2 O13 -170.6(3) . . . 3_655 ?
W8 O5 W2 O13 -78.6(3) 3_655 . . 3_655 ?
Si1 O5 W2 O4 -135.5(4) . . . . ?
W1 O5 W2 O4 0.4(2) . . . . ?
W8 O5 W2 O4 92.4(3) 3_655 . . . ?
Si1 O5 W2 O30 139.0(4) . . . 3_655 ?
W1 O5 W2 O30 -85.1(2) . . . 3_655 ?
W8 O5 W2 O30 6.9(2) 3_655 . . 3_655 ?
Si1 O5 W2 K1 -42.1(5) . . . 1_554 ?
W1 O5 W2 K1 93.8(3) . . . 1_554 ?
W8 O5 W2 K1 -174.15(13) 3_655 . . 1_554 ?
K1 O20 W3 O19 46.2(6) 1_554 . . . ?
K2 O20 W3 O19 -91.2(3) 1_554 . . . ?
K1 O20 W3 O23 142.8(5) 1_554 . . . ?
K2 O20 W3 O23 5.5(3) 1_554 . . . ?
K1 O20 W3 O18 -50.8(6) 1_554 . . . ?
K2 O20 W3 O18 171.9(2) 1_554 . . . ?
K1 O20 W3 O26 -134.5(5) 1_554 . . . ?
K2 O20 W3 O26 88.2(3) 1_554 . . . ?
K1 O20 W3 O22 -159.0(10) 1_554 . . . ?
K2 O20 W3 O22 63.7(13) 1_554 . . . ?
K1 O20 W3 K2 137.3(7) 1_554 . . 1_554 ?
Cu2 O19 W3 O20 153.6(5) 3_655 . . . ?
Cu2 O19 W3 O23 52.1(6) 3_655 . . . ?
Cu2 O19 W3 O18 -104.0(6) 3_655 . . . ?
Cu2 O19 W3 O26 -24.7(11) 3_655 . . . ?
Cu2 O19 W3 O22 -21.6(5) 3_655 . . . ?
Cu2 O19 W3 K2 104.2(5) 3_655 . . 1_554 ?
W6 O23 W3 O20 -179.2(4) . . . . ?
K2 O23 W3 O20 -5.2(3) 1_554 . . . ?
W6 O23 W3 O19 -72.9(4) . . . . ?
K2 O23 W3 O19 101.1(3) 1_554 . . . ?
W6 O23 W3 O18 34.1(8) . . . . ?
K2 O23 W3 O18 -151.9(5) 1_554 . . . ?
W6 O23 W3 O26 86.2(4) . . . . ?
K2 O23 W3 O26 -99.8(2) 1_554 . . . ?
W6 O23 W3 O22 10.8(3) . . . . ?
K2 O23 W3 O22 -175.1(3) 1_554 . . . ?
W6 O23 W3 K2 -174.0(5) . . . 1_554 ?
W4 O18 W3 O20 -134.6(5) . . . . ?
W4 O18 W3 O19 119.0(5) . . . . ?
W4 O18 W3 O23 12.1(10) . . . . ?
W4 O18 W3 O26 -39.9(5) . . . . ?
W4 O18 W3 O22 34.5(5) . . . . ?
W4 O18 W3 K2 -123.0(4) . . . 1_554 ?
W7 O26 W3 O20 -173.3(4) . . . . ?
W7 O26 W3 O19 5.0(9) . . . . ?
W7 O26 W3 O23 -74.0(4) . . . . ?
W7 O26 W3 O18 86.4(4) . . . . ?
W7 O26 W3 O22 1.8(3) . . . . ?
W7 O26 W3 K2 -125.1(3) . . . 1_554 ?
Si1 O22 W3 O20 159.3(11) 3_655 . . . ?
W6 O22 W3 O20 -68.3(13) . . . . ?
W7 O22 W3 O20 24.3(13) . . . . ?
Si1 O22 W3 O19 -45.0(4) 3_655 . . . ?
W6 O22 W3 O19 87.4(2) . . . . ?
W7 O22 W3 O19 180.0(3) . . . . ?
Si1 O22 W3 O23 -140.3(4) 3_655 . . . ?
W6 O22 W3 O23 -7.9(2) . . . . ?
W7 O22 W3 O23 84.7(2) . . . . ?
Si1 O22 W3 O18 49.4(4) 3_655 . . . ?
W6 O22 W3 O18 -178.2(2) . . . . ?
W7 O22 W3 O18 -85.6(2) . . . . ?
Si1 O22 W3 O26 133.8(4) 3_655 . . . ?
W6 O22 W3 O26 -93.8(2) . . . . ?
W7 O22 W3 O26 -1.2(2) . . . . ?
Si1 O22 W3 K2 -145.0(3) 3_655 . . 1_554 ?
W6 O22 W3 K2 -12.6(3) . . . 1_554 ?
W7 O22 W3 K2 80.0(2) . . . 1_554 ?
W7 O32 W4 O17 -125.0(5) . . . . ?
W7 O32 W4 O18 -22.8(5) . . . . ?
W7 O32 W4 O16 137.2(5) . . . . ?
W7 O32 W4 O11 36.4(14) . . . . ?
W7 O32 W4 O15 61.5(5) . . . . ?
W3 O18 W4 O17 121.4(5) . . . . ?
W3 O18 W4 O32 18.6(5) . . . . ?
W3 O18 W4 O16 -101.0(8) . . . . ?
W3 O18 W4 O11 -148.5(5) . . . . ?
W3 O18 W4 O15 -70.8(5) . . . . ?
W5 O16 W4 O17 169.0(4) . . . . ?
W5 O16 W4 O32 -88.0(4) . . . . ?
W5 O16 W4 O18 30.7(9) . . . . ?
W5 O16 W4 O11 77.4(3) . . . . ?
W5 O16 W4 O15 -0.4(3) . . . . ?
Cu1 O11 W4 O17 88.4(3) . . . . ?
Cu2 O11 W4 O17 -168.3(3) . . . . ?
Cu1 O11 W4 O32 -73.4(11) . . . . ?
Cu2 O11 W4 O32 29.9(12) . . . . ?
Cu1 O11 W4 O18 -12.6(3) . . . . ?
Cu2 O11 W4 O18 90.7(3) . . . . ?
Cu1 O11 W4 O16 -175.8(3) . . . . ?
Cu2 O11 W4 O16 -72.6(3) . . . . ?
Cu1 O11 W4 O15 -99.2(3) . . . . ?
Cu2 O11 W4 O15 4.1(3) . . . . ?
Si1 O15 W4 O17 162.2(11) 3_655 . . . ?
W5 O15 W4 O17 -52.6(13) . . . . ?
Si1 O15 W4 O32 -46.6(5) 3_655 . . . ?
W5 O15 W4 O32 98.6(3) . . . . ?
Si1 O15 W4 O18 46.8(5) 3_655 . . . ?
W5 O15 W4 O18 -168.1(3) . . . . ?
Si1 O15 W4 O16 -144.9(5) 3_655 . . . ?
W5 O15 W4 O16 0.3(2) . . . . ?
Si1 O15 W4 O11 127.0(5) 3_655 . . . ?
W5 O15 W4 O11 -87.8(2) . . . . ?
Cu2 O12 W5 O14 173.4(3) . . . . ?
Cu2 O12 W5 O13 -82.8(4) . . . . ?
Cu2 O12 W5 O16 75.6(3) . . . . ?
Cu2 O12 W5 O31 6.8(10) . . . . ?
Cu2 O12 W5 O15 3.6(3) . . . . ?
W2 O13 W5 O14 -122.2(8) 3_655 . . . ?
W2 O13 W5 O12 134.9(8) 3_655 . . . ?
W2 O13 W5 O16 27.1(13) 3_655 . . . ?
W2 O13 W5 O31 -26.4(8) 3_655 . . . ?
W2 O13 W5 O15 52.3(8) 3_655 . . . ?
W4 O16 W5 O14 176.7(4) . . . . ?
W4 O16 W5 O12 -81.8(4) . . . . ?
W4 O16 W5 O13 26.9(9) . . . . ?
W4 O16 W5 O31 80.8(4) . . . . ?
W4 O16 W5 O15 0.4(3) . . . . ?
W8 O31 W5 O14 119.0(6) . . . . ?
W8 O31 W5 O12 -74.2(10) . . . . ?
W8 O31 W5 O13 17.3(6) . . . . ?
W8 O31 W5 O16 -144.5(6) . . . . ?
W8 O31 W5 O15 -70.9(6) . . . . ?
Si1 O15 W5 O14 125.0(14) 3_655 . . . ?
W4 O15 W5 O14 -19.8(16) . . . . ?
Si1 O15 W5 O12 -121.7(5) 3_655 . . . ?
W4 O15 W5 O12 93.5(3) . . . . ?
Si1 O15 W5 O13 -25.5(5) 3_655 . . . ?
W4 O15 W5 O13 -170.3(3) . . . . ?
Si1 O15 W5 O16 144.5(5) 3_655 . . . ?
W4 O15 W5 O16 -0.3(2) . . . . ?
Si1 O15 W5 O31 59.4(4) 3_655 . . . ?
W4 O15 W5 O31 -85.4(2) . . . . ?
K1 O24 W6 O21 -96.4(3) 4_665 . . . ?
K1 O24 W6 O23 164.5(3) 4_665 . . . ?
K1 O24 W6 O2 -1.3(3) 4_665 . . 3_655 ?
K1 O24 W6 O25 80.4(3) 4_665 . . . ?
K1 O24 W6 O22 99.0(11) 4_665 . . . ?
Cu2 O21 W6 O24 -149.7(4) 3_655 . . . ?
Cu2 O21 W6 O23 -47.9(4) 3_655 . . . ?
Cu2 O21 W6 O2 109.8(4) 3_655 . . 3_655 ?
Cu2 O21 W6 O25 40.0(11) 3_655 . . . ?
Cu2 O21 W6 O22 26.6(4) 3_655 . . . ?
Cu2 O21 W6 K1 161.3(3) 3_655 . . 4_665 ?
W3 O23 W6 O24 -177.8(4) . . . . ?
K2 O23 W6 O24 12.2(6) 1_554 . . . ?
W3 O23 W6 O21 76.6(4) . . . . ?
K2 O23 W6 O21 -93.4(5) 1_554 . . . ?
W3 O23 W6 O2 -34.5(9) . . . 3_655 ?
K2 O23 W6 O2 155.6(5) 1_554 . . 3_655 ?
W3 O23 W6 O25 -84.2(4) . . . . ?
K2 O23 W6 O25 105.9(5) 1_554 . . . ?
W3 O23 W6 O22 -10.8(3) . . . . ?
K2 O23 W6 O22 179.2(5) 1_554 . . . ?
W3 O23 W6 K1 -157.92(18) . . . 4_665 ?
K2 O23 W6 K1 32.1(7) 1_554 . . 4_665 ?
W7 O25 W6 O24 168.7(4) . . . . ?
W7 O25 W6 O21 -20.8(11) . . . . ?
W7 O25 W6 O23 69.2(4) . . . . ?
W7 O25 W6 O2 -92.5(4) . . . 3_655 ?
W7 O25 W6 O22 -6.7(3) . . . . ?
W7 O25 W6 K1 -144.7(4) . . . 4_665 ?
Si1 O22 W6 O24 -152.8(10) 3_655 . . . ?
W3 O22 W6 O24 76.2(12) . . . . ?
W7 O22 W6 O24 -15.0(13) . . . . ?
Si1 O22 W6 O21 42.1(5) 3_655 . . . ?
W3 O22 W6 O21 -88.8(3) . . . . ?
W7 O22 W6 O21 180.0(3) . . . . ?
Si1 O22 W6 O23 138.9(5) 3_655 . . . ?
W3 O22 W6 O23 7.9(2) . . . . ?
W7 O22 W6 O23 -83.3(3) . . . . ?
Si1 O22 W6 O2 -50.6(4) 3_655 . . 3_655 ?
W3 O22 W6 O2 178.5(3) . . . 3_655 ?
W7 O22 W6 O2 87.3(3) . . . 3_655 ?
Si1 O22 W6 O25 -133.3(5) 3_655 . . . ?
W3 O22 W6 O25 95.8(3) . . . . ?
W7 O22 W6 O25 4.5(2) . . . . ?
Si1 O22 W6 K1 -66.8(5) 3_655 . . 4_665 ?
W3 O22 W6 K1 162.26(13) . . . 4_665 ?
W7 O22 W6 K1 71.0(3) . . . 4_665 ?
W6 O25 W7 O27 -170.2(4) . . . . ?
W6 O25 W7 O26 -67.3(4) . . . . ?
W6 O25 W7 O28 87.4(4) . . . . ?
W6 O25 W7 O32 2.8(10) . . . . ?
W6 O25 W7 O22 6.4(3) . . . . ?
W3 O26 W7 O27 176.7(3) . . . . ?
W3 O26 W7 O25 72.7(4) . . . . ?
W3 O26 W7 O28 -39.8(7) . . . . ?
W3 O26 W7 O32 -86.1(3) . . . . ?
W3 O26 W7 O22 -1.7(3) . . . . ?
W8 O28 W7 O27 141.1(12) . . . . ?
W8 O28 W7 O25 -114.4(12) . . . . ?
W8 O28 W7 O26 -2.6(16) . . . . ?
W8 O28 W7 O32 43.2(11) . . . . ?
W8 O28 W7 O22 -39.6(11) . . . . ?
W4 O32 W7 O27 149.8(6) . . . . ?
W4 O32 W7 O25 -23.2(11) . . . . ?
W4 O32 W7 O26 49.5(5) . . . . ?
W4 O32 W7 O28 -110.9(6) . . . . ?
W4 O32 W7 O22 -26.9(5) . . . . ?
Si1 O22 W7 O27 -158(4) 3_655 . . . ?
W6 O22 W7 O27 65(4) . . . . ?
W3 O22 W7 O27 -26(5) . . . . ?
Si1 O22 W7 O25 131.4(5) 3_655 . . . ?
W6 O22 W7 O25 -5.2(3) . . . . ?
W3 O22 W7 O25 -96.4(3) . . . . ?
Si1 O22 W7 O26 -130.9(4) 3_655 . . . ?
W6 O22 W7 O26 92.5(3) . . . . ?
W3 O22 W7 O26 1.3(2) . . . . ?
Si1 O22 W7 O28 32.5(4) 3_655 . . . ?
W6 O22 W7 O28 -104.1(3) . . . . ?
W3 O22 W7 O28 164.7(3) . . . . ?
Si1 O22 W7 O32 -50.0(4) 3_655 . . . ?
W6 O22 W7 O32 173.4(2) . . . . ?
W3 O22 W7 O32 82.2(2) . . . . ?
K2 O29 W8 O31 -42.3(5) 4_565 . . . ?
K2 O29 W8 O30 -135.1(4) 4_565 . . . ?
K2 O29 W8 O28 52.6(5) 4_565 . . . ?
K2 O29 W8 O1 139.0(4) 4_565 . . 3_655 ?
K2 O29 W8 O5 158.4(15) 4_565 . . 3_655 ?
W5 O31 W8 O29 -143.9(6) . . . . ?
W5 O31 W8 O30 -42.2(6) . . . . ?
W5 O31 W8 O28 115.5(6) . . . . ?
W5 O31 W8 O1 32.8(11) . . . 3_655 ?
W5 O31 W8 O5 32.9(6) . . . 3_655 ?
W2 O30 W8 O29 178.9(3) 3_655 . . . ?
W2 O30 W8 O31 75.0(4) 3_655 . . . ?
W2 O30 W8 O28 -21.4(9) 3_655 . . . ?
W2 O30 W8 O1 -83.1(4) 3_655 . . 3_655 ?
W2 O30 W8 O5 -9.7(3) 3_655 . . 3_655 ?
W7 O28 W8 O29 -144.5(12) . . . . ?
W7 O28 W8 O31 -40.3(12) . . . . ?
W7 O28 W8 O30 55.7(15) . . . . ?
W7 O28 W8 O1 117.3(12) . . . 3_655 ?
W7 O28 W8 O5 44.3(12) . . . 3_655 ?
